data_2217822
loop_
_publ_author_name
'Hern\'andez Linares, Mar\'ia-Guadalupe'
'Sandoval Ram\'irez, Jes\'us'
'Meza Reyes, Socorro'
'Montiel Smith, Sara'
'Bern\`es, Sylvain'

_publ_section_title
;
 (<i>E</i>)-(25<i>S</i>)-23-Acetyl-5\b-furost-22-ene-3\b,26-diol
;
_journal_coeditor_code RZ2197
_journal_issue 3
_journal_name_full 'Acta Crystallographica Section E'
_journal_page_first o613
_journal_paper_doi 10.1107/S1600536808004509
_journal_volume 64
_journal_year 2008
_chemical_formula_iupac 'C29 H46 O4'
_chemical_formula_moiety 'C29 H46 O4'
_chemical_formula_sum 'C29 H46 O4'
_chemical_formula_weight 458.66
_chemical_melting_point .354E-305
_chemical_name_systematic
;
(<i>E</i>)-(25<i>S</i>)-23-Acetyl-5\b-furost-22-ene-3\b,26-diol
;
_space_group_IT_number 5
_symmetry_cell_setting monoclinic
_symmetry_space_group_name_Hall 'C 2y'
_symmetry_space_group_name_H-M 'C 1 2 1'
_atom_sites_solution_hydrogens geom
_atom_sites_solution_primary direct
_atom_sites_solution_secondary difmap
_audit_creation_method SHELXTL-Plus
_cell_angle_alpha 90.00
_cell_angle_beta 101.046(5)
_cell_angle_gamma 90.00
_cell_formula_units_Z 4
_cell_length_a 23.568(2)
_cell_length_b 7.8420(9)
_cell_length_c 14.7840(14)
_cell_measurement_pressure 101(2)
_cell_measurement_reflns_used 74
_cell_measurement_temperature 296.0(10)
_cell_measurement_theta_max 12.24
_cell_measurement_theta_min 4.85
_cell_volume 2681.8(5)
_computing_cell_refinement 'XSCANS (Siemens, 1996)'
_computing_data_collection 'XSCANS (Siemens, 1996)'
_computing_data_reduction 'XSCANS (Siemens, 1996)'
_computing_molecular_graphics 'SHELXTL-Plus (Release 5.10; Sheldrick, 2008)'
_computing_publication_material 'SHELXTL-Plus (Release 5.10; Sheldrick, 2008)'
_computing_structure_refinement 'SHELXTL-Plus (Release 5.10; Sheldrick, 2008)'
_computing_structure_solution 'SHELXTL-Plus (Release 5.10; Sheldrick, 2008)'
_diffrn_ambient_temperature 296.0(10)
_diffrn_measured_fraction_theta_full 0.999
_diffrn_measured_fraction_theta_max 0.999
_diffrn_measurement_device_type 'Bruker P4'
_diffrn_measurement_method '2\q/\w scans'
_diffrn_radiation_monochromator graphite
_diffrn_radiation_source 'fine-focus sealed tube'
_diffrn_radiation_type MoK\a
_diffrn_radiation_wavelength 0.71073
_diffrn_reflns_av_R_equivalents 0.0261
_diffrn_reflns_av_sigmaI/netI 0.0317
_diffrn_reflns_limit_h_max 28
_diffrn_reflns_limit_h_min -1
_diffrn_reflns_limit_k_max 5
_diffrn_reflns_limit_k_min -9
_diffrn_reflns_limit_l_max 17
_diffrn_reflns_limit_l_min -17
_diffrn_reflns_number 4351
_diffrn_reflns_theta_full 25.01
_diffrn_reflns_theta_max 25.01
_diffrn_reflns_theta_min 2.03
_diffrn_standards_decay_% 1
_diffrn_standards_interval_count 97
_diffrn_standards_number 3
_exptl_absorpt_coefficient_mu 0.073
_exptl_absorpt_correction_type none
_exptl_crystal_colour colourless
_exptl_crystal_density_diffrn 1.136
_exptl_crystal_density_method 'not measured'
_exptl_crystal_description irregular
_exptl_crystal_F_000 1008
_exptl_crystal_size_max 0.65
_exptl_crystal_size_mid 0.35
_exptl_crystal_size_min 0.32
_refine_diff_density_max 0.130
_refine_diff_density_min -0.127
_refine_ls_extinction_coef 0.0026(5)
_refine_ls_extinction_expression Fc^*^=kFc[1+0.001xFc^2^\l^3^/sin(2\q)]^-1/4^
_refine_ls_extinction_method SHELXTL-Plus
_refine_ls_goodness_of_fit_ref 1.024
_refine_ls_hydrogen_treatment constr
_refine_ls_matrix_type full
_refine_ls_number_constraints 0
_refine_ls_number_parameters 323
_refine_ls_number_reflns 2559
_refine_ls_number_restraints 2
_refine_ls_restrained_S_all 1.042
_refine_ls_R_factor_all 0.0500
_refine_ls_R_factor_gt 0.0385
_refine_ls_shift/su_max 0.000
_refine_ls_shift/su_mean 0.000
_refine_ls_structure_factor_coef Fsqd
_refine_ls_weighting_details 'calc w=1/[\s^2^(Fo^2^)+(0.0494P)^2^+0.4384P] where P=(Fo^2^+2Fc^2^)/3'
_refine_ls_weighting_scheme calc
_refine_ls_wR_factor_gt 0.0904
_refine_ls_wR_factor_ref 0.0967
_reflns_number_gt 2121
_reflns_number_total 2559
_reflns_threshold_expression I>2\s(I)
_cod_data_source_file rz2197.cif
_cod_data_source_block I
_cod_original_cell_volume 2681.7(5)
_cod_original_sg_symbol_H-M 'C 2'
_cod_database_code 2217822
_cod_database_fobs_code 2217822

loop_
_symmetry_equiv_pos_as_xyz
'x, y, z'
'-x, y, -z'
'x+1/2, y+1/2, z'
'-x+1/2, y+1/2, -z'

loop_
_atom_site_type_symbol
_atom_site_label
_atom_site_fract_x
_atom_site_fract_y
_atom_site_fract_z
_atom_site_U_iso_or_equiv
_atom_site_adp_type
_atom_site_calc_flag
_atom_site_refinement_flags
_atom_site_occupancy
_atom_site_disorder_assembly
_atom_site_disorder_group
C C1 0.34699(12) 0.0303(4) 0.50200(18) 0.0581(7) Uani d . 1 . .
H H1A 0.3696 -0.0244 0.4619 0.070 Uiso calc R 1 . .
H H1B 0.3400 -0.0537 0.5467 0.070 Uiso calc R 1 . .
C C2 0.28939(12) 0.0842(5) 0.44463(18) 0.0638(8) Uani d . 1 . .
H H2A 0.2649 0.1283 0.4851 0.077 Uiso calc R 1 . .
H H2B 0.2703 -0.0147 0.4130 0.077 Uiso calc R 1 . .
C C3 0.29628(11) 0.2195(5) 0.37409(17) 0.0601(8) Uani d . 1 . .
H H3A 0.2580 0.2618 0.3453 0.072 Uiso calc R 1 . .
O O3' 0.32240(9) 0.1390(3) 0.30500(12) 0.0705(6) Uani d . 1 . .
H H3' 0.3269 0.2348 0.2647 0.106 Uiso d R 1 . .
C C4 0.33188(11) 0.3665(4) 0.42067(17) 0.0558(7) Uani d . 1 . .
H H4A 0.3093 0.4271 0.4587 0.067 Uiso calc R 1 . .
H H4B 0.3394 0.4450 0.3736 0.067 Uiso calc R 1 . .
C C5 0.38998(11) 0.3145(4) 0.48114(16) 0.0544(7) Uani d . 1 . .
H H5A 0.4135 0.2638 0.4402 0.065 Uiso calc R 1 . .
C C6 0.42273(13) 0.4707(5) 0.52571(19) 0.0691(9) Uani d . 1 . .
H H6A 0.4244 0.5557 0.4786 0.083 Uiso calc R 1 . .
H H6B 0.4621 0.4380 0.5524 0.083 Uiso calc R 1 . .
C C7 0.39424(13) 0.5492(4) 0.60094(18) 0.0612(8) Uani d . 1 . .
H H7A 0.4183 0.6413 0.6307 0.073 Uiso calc R 1 . .
H H7B 0.3571 0.5971 0.5728 0.073 Uiso calc R 1 . .
C C8 0.38548(11) 0.4176(4) 0.67347(16) 0.0488(7) Uani d . 1 . .
H H8A 0.4235 0.3826 0.7075 0.059 Uiso calc R 1 . .
C C9 0.35351(11) 0.2576(4) 0.62918(16) 0.0453(6) Uani d . 1 . .
H H9A 0.3155 0.2972 0.5973 0.054 Uiso calc R 1 . .
C C10 0.38278(10) 0.1769(4) 0.55348(16) 0.0495(7) Uani d . 1 . .
C C11 0.34185(13) 0.1317(4) 0.70299(17) 0.0554(7) Uani d . 1 . .
H H11A 0.3183 0.0388 0.6730 0.066 Uiso calc R 1 . .
H H11B 0.3784 0.0837 0.7340 0.066 Uiso calc R 1 . .
C C12 0.31126(12) 0.2120(4) 0.77530(17) 0.0543(7) Uani d . 1 . .
H H12A 0.2722 0.2435 0.7462 0.065 Uiso calc R 1 . .
H H12B 0.3087 0.1283 0.8227 0.065 Uiso calc R 1 . .
C C13 0.34296(10) 0.3699(3) 0.82002(15) 0.0419(6) Uani d . 1 . .
C C14 0.35120(11) 0.4910(4) 0.74173(16) 0.0463(6) Uani d . 1 . .
H H14A 0.3123 0.5116 0.7061 0.056 Uiso calc R 1 . .
C C15 0.36958(13) 0.6583(4) 0.79078(17) 0.0586(7) Uani d . 1 . .
H H15A 0.3614 0.7543 0.7489 0.070 Uiso calc R 1 . .
H H15B 0.4105 0.6577 0.8178 0.070 Uiso calc R 1 . .
C C16 0.33268(12) 0.6649(4) 0.86521(16) 0.0520(7) Uani d . 1 . .
H H16A 0.3018 0.7499 0.8500 0.062 Uiso calc R 1 . .
C C17 0.30738(10) 0.4861(4) 0.87245(16) 0.0446(6) Uani d . 1 . .
H H17A 0.2668 0.4851 0.8410 0.054 Uiso calc R 1 . .
C C18 0.40118(11) 0.3167(4) 0.88110(17) 0.0549(7) Uani d . 1 . .
H H18A 0.4248 0.2613 0.8438 0.082 Uiso calc R 1 . .
H H18B 0.3940 0.2397 0.9281 0.082 Uiso calc R 1 . .
H H18C 0.4208 0.4162 0.9093 0.082 Uiso calc R 1 . .
C C19 0.44245(12) 0.1014(5) 0.5966(2) 0.0722(9) Uani d . 1 . .
H H19A 0.4616 0.0637 0.5484 0.108 Uiso calc R 1 . .
H H19B 0.4373 0.0064 0.6352 0.108 Uiso calc R 1 . .
H H19C 0.4655 0.1871 0.6328 0.108 Uiso calc R 1 . .
C C20 0.31059(10) 0.4638(4) 0.97677(15) 0.0460(6) Uani d . 1 . .
H H20A 0.3199 0.3454 0.9951 0.055 Uiso calc R 1 . .
C C21 0.25366(14) 0.5186(5) 1.0048(2) 0.0666(8) Uani d . 1 . .
H H21A 0.2590 0.5234 1.0708 0.100 Uiso calc R 1 . .
H H21B 0.2239 0.4374 0.9816 0.100 Uiso calc R 1 . .
H H21C 0.2426 0.6291 0.9795 0.100 Uiso calc R 1 . .
C C22 0.35952(10) 0.5804(4) 1.01821(16) 0.0475(6) Uani d . 1 . .
O O22' 0.36797(8) 0.6985(3) 0.95547(11) 0.0601(5) Uani d . 1 . .
C C23 0.39521(11) 0.5813(4) 1.10164(16) 0.0500(6) Uani d . 1 . .
C C23' 0.38752(13) 0.4580(4) 1.17199(17) 0.0554(7) Uani d . 1 . .
C C23" 0.43509(14) 0.4394(6) 1.2564(2) 0.0798(11) Uani d . 1 . .
H H23A 0.4268 0.3440 1.2924 0.120 Uiso calc R 1 . .
H H23B 0.4373 0.5414 1.2928 0.120 Uiso calc R 1 . .
H H23C 0.4714 0.4211 1.2374 0.120 Uiso calc R 1 . .
O O23" 0.34436(9) 0.3677(3) 1.16669(12) 0.0715(6) Uani d . 1 . .
C C24 0.44328(12) 0.7122(5) 1.11723(19) 0.0615(8) Uani d . 1 A .
H H24A 0.4731 0.6725 1.1675 0.074 Uiso calc R 1 . .
H H24B 0.4602 0.7161 1.0624 0.074 Uiso calc R 1 . .
C C25 0.42713(18) 0.8916(6) 1.1391(3) 0.1028(14) Uani d D 1 . .
H H25A 0.3916 0.9267 1.1003 0.123 Uiso d PR 0.591(9) A 1
H H25B 0.4080 0.9136 1.0768 0.123 Uiso d PR 0.409(9) A 2
C C26A 0.4232(7) 0.9015(16) 1.2456(6) 0.089(3) Uani d PD 0.591(9) A 1
H H26A 0.4203 1.0204 1.2622 0.107 Uiso d PR 0.591(9) A 1
H H26B 0.4589 0.8573 1.2817 0.107 Uiso d PR 0.591(9) A 1
O O26A 0.3760(3) 0.8110(8) 1.2709(5) 0.118(3) Uani d P 0.591(9) A 1
H H26E 0.3527 0.8792 1.2846 0.177 Uiso calc PR 0.591(9) A 1
C C26B 0.3808(5) 0.9329(14) 1.1735(7) 0.096(4) Uani d P 0.409(9) A 2
H H26C 0.3485 0.8560 1.1544 0.115 Uiso d PR 0.409(9) A 2
H H26D 0.3688 1.0503 1.1613 0.115 Uiso d PR 0.409(9) A 2
O O26B 0.4123(8) 0.903(3) 1.2732(8) 0.123(5) Uani d P 0.409(9) A 2
H H26F 0.3974 0.9613 1.3082 0.184 Uiso calc PR 0.409(9) A 2
C C27 0.47626(19) 1.0164(7) 1.1335(3) 0.1147(16) Uani d . 1 A .
H H27A 0.4869 1.0071 1.0742 0.172 Uiso calc R 1 . .
H H27B 0.5090 0.9898 1.1807 0.172 Uiso calc R 1 . .
H H27C 0.4637 1.1307 1.1421 0.172 Uiso calc R 1 . .

loop_
_atom_site_aniso_label
_atom_site_aniso_U_11
_atom_site_aniso_U_22
_atom_site_aniso_U_33
_atom_site_aniso_U_12
_atom_site_aniso_U_13
_atom_site_aniso_U_23
C1 0.0725(17) 0.0578(18) 0.0448(13) 0.0020(16) 0.0132(12) -0.0001(13)
C2 0.0620(15) 0.076(2) 0.0531(14) -0.0184(16) 0.0093(12) -0.0056(16)
C3 0.0535(14) 0.078(2) 0.0470(13) -0.0013(16) 0.0039(11) 0.0027(15)
O3' 0.0913(14) 0.0727(15) 0.0479(9) -0.0049(13) 0.0146(9) 0.0015(11)
C4 0.0602(15) 0.0618(19) 0.0464(13) 0.0021(16) 0.0126(12) 0.0106(14)
C5 0.0495(14) 0.073(2) 0.0425(13) -0.0035(14) 0.0132(11) 0.0026(14)
C6 0.0679(17) 0.088(2) 0.0542(15) -0.0252(19) 0.0196(13) 0.0086(18)
C7 0.0704(17) 0.063(2) 0.0518(14) -0.0228(16) 0.0146(13) 0.0034(14)
C8 0.0441(12) 0.0570(18) 0.0441(12) -0.0069(13) 0.0058(10) 0.0057(12)
C9 0.0416(12) 0.0498(16) 0.0438(12) -0.0006(12) 0.0067(10) 0.0049(12)
C10 0.0456(13) 0.0605(18) 0.0419(12) 0.0030(13) 0.0070(10) 0.0033(13)
C11 0.0732(17) 0.0473(17) 0.0463(13) -0.0074(15) 0.0131(12) 0.0016(13)
C12 0.0686(16) 0.0490(16) 0.0480(13) -0.0094(15) 0.0177(12) 0.0017(13)
C13 0.0427(12) 0.0424(15) 0.0400(12) 0.0000(12) 0.0064(10) 0.0053(12)
C14 0.0474(13) 0.0468(16) 0.0427(13) -0.0029(13) 0.0040(10) 0.0047(12)
C15 0.0768(18) 0.0463(17) 0.0519(14) -0.0076(15) 0.0105(13) 0.0070(14)
C16 0.0603(15) 0.0444(16) 0.0478(13) 0.0051(13) 0.0018(11) 0.0027(13)
C17 0.0389(12) 0.0488(16) 0.0429(12) 0.0007(12) -0.0005(9) 0.0042(12)
C18 0.0548(14) 0.0623(18) 0.0469(13) 0.0127(14) 0.0081(11) 0.0068(14)
C19 0.0596(16) 0.098(3) 0.0585(15) 0.0196(19) 0.0089(13) -0.0004(19)
C20 0.0469(13) 0.0458(15) 0.0454(12) -0.0030(12) 0.0093(10) -0.0009(12)
C21 0.0573(14) 0.075(2) 0.0720(15) 0.0054(17) 0.0229(12) -0.0050(17)
C22 0.0550(14) 0.0441(14) 0.0453(12) 0.0000(13) 0.0142(11) -0.0016(13)
O22' 0.0774(12) 0.0511(12) 0.0493(9) -0.0155(11) 0.0058(8) 0.0015(9)
C23 0.0502(13) 0.0565(17) 0.0439(12) -0.0022(14) 0.0101(11) -0.0066(13)
C23' 0.0585(16) 0.065(2) 0.0432(13) 0.0032(16) 0.0119(12) -0.0062(14)
C23" 0.0706(19) 0.109(3) 0.0560(16) 0.000(2) 0.0016(15) 0.0168(19)
O23" 0.0800(13) 0.0824(16) 0.0506(10) -0.0193(14) 0.0090(9) 0.0101(11)
C24 0.0533(15) 0.083(2) 0.0492(13) -0.0108(17) 0.0131(12) -0.0121(16)
C25 0.079(2) 0.067(2) 0.168(4) -0.021(2) 0.039(3) -0.038(3)
C26A 0.119(7) 0.087(5) 0.075(7) -0.029(5) 0.053(6) -0.040(6)
O26A 0.121(4) 0.106(4) 0.150(5) -0.022(4) 0.085(4) -0.043(4)
C26B 0.102(7) 0.080(7) 0.094(8) 0.017(6) -0.011(6) -0.028(6)
O26B 0.141(11) 0.182(12) 0.057(5) 0.006(9) 0.047(6) -0.008(6)
C27 0.123(3) 0.101(3) 0.127(3) -0.054(3) 0.040(3) -0.029(3)

loop_
_atom_type_symbol
_atom_type_description
_atom_type_scat_dispersion_real
_atom_type_scat_dispersion_imag
_atom_type_scat_source
C C 0.0033 0.0016 'International Tables Vol C Tables 4.2.6.8 and 6.1.1.4'
H H 0.0000 0.0000 'International Tables Vol C Tables 4.2.6.8 and 6.1.1.4'
O O 0.0106 0.0060 'International Tables Vol C Tables 4.2.6.8 and 6.1.1.4'

loop_
_geom_angle_atom_site_label_1
_geom_angle_atom_site_label_2
_geom_angle_atom_site_label_3
_geom_angle
C2 C1 C10 114.6(3)
C2 C1 H1A 108.6
C10 C1 H1A 108.6
C2 C1 H1B 108.6
C10 C1 H1B 108.6
H1A C1 H1B 107.6
C1 C2 C3 112.1(2)
C1 C2 H2A 109.2
C3 C2 H2A 109.2
C1 C2 H2B 109.2
C3 C2 H2B 109.2
H2A C2 H2B 107.9
O3' C3 C4 112.5(2)
O3' C3 C2 107.4(3)
C4 C3 C2 110.1(2)
O3' C3 H3A 108.9
C4 C3 H3A 108.9
C2 C3 H3A 108.9
C3 O3' H3' 102.0
C3 C4 C5 114.6(3)
C3 C4 H4A 108.6
C5 C4 H4A 108.6
C3 C4 H4B 108.6
C5 C4 H4B 108.6
H4A C4 H4B 107.6
C6 C5 C4 111.0(3)
C6 C5 C10 111.9(2)
C4 C5 C10 112.4(2)
C6 C5 H5A 107.1
C4 C5 H5A 107.1
C10 C5 H5A 107.1
C5 C6 C7 112.3(2)
C5 C6 H6A 109.1
C7 C6 H6A 109.1
C5 C6 H6B 109.1
C7 C6 H6B 109.1
H6A C6 H6B 107.9
C8 C7 C6 111.9(3)
C8 C7 H7A 109.2
C6 C7 H7A 109.2
C8 C7 H7B 109.2
C6 C7 H7B 109.2
H7A C7 H7B 107.9
C14 C8 C7 111.7(3)
C14 C8 C9 108.12(19)
C7 C8 C9 111.8(2)
C14 C8 H8A 108.4
C7 C8 H8A 108.4
C9 C8 H8A 108.4
C11 C9 C8 111.15(19)
C11 C9 C10 114.4(2)
C8 C9 C10 112.8(2)
C11 C9 H9A 105.9
C8 C9 H9A 105.9
C10 C9 H9A 105.9
C1 C10 C19 106.6(3)
C1 C10 C5 107.51(19)
C19 C10 C5 109.8(2)
C1 C10 C9 112.5(2)
C19 C10 C9 110.67(19)
C5 C10 C9 109.6(2)
C12 C11 C9 113.8(2)
C12 C11 H11A 108.8
C9 C11 H11A 108.8
C12 C11 H11B 108.8
C9 C11 H11B 108.8
H11A C11 H11B 107.7
C13 C12 C11 112.2(2)
C13 C12 H12A 109.2
C11 C12 H12A 109.2
C13 C12 H12B 109.2
C11 C12 H12B 109.2
H12A C12 H12B 107.9
C12 C13 C14 107.25(19)
C12 C13 C17 115.32(19)
C14 C13 C17 99.9(2)
C12 C13 C18 109.8(2)
C14 C13 C18 112.3(2)
C17 C13 C18 111.84(19)
C15 C14 C8 120.2(2)
C15 C14 C13 103.86(18)
C8 C14 C13 115.1(2)
C15 C14 H14A 105.5
C8 C14 H14A 105.5
C13 C14 H14A 105.5
C14 C15 C16 102.9(2)
C14 C15 H15A 111.2
C16 C15 H15A 111.2
C14 C15 H15B 111.2
C16 C15 H15B 111.2
H15A C15 H15B 109.1
O22' C16 C15 111.2(2)
O22' C16 C17 105.2(2)
C15 C16 C17 107.5(2)
O22' C16 H16A 110.9
C15 C16 H16A 110.9
C17 C16 H16A 110.9
C16 C17 C20 103.2(2)
C16 C17 C13 104.40(19)
C20 C17 C13 120.6(2)
C16 C17 H17A 109.3
C20 C17 H17A 109.3
C13 C17 H17A 109.3
C13 C18 H18A 109.5
C13 C18 H18B 109.5
H18A C18 H18B 109.5
C13 C18 H18C 109.5
H18A C18 H18C 109.5
H18B C18 H18C 109.5
C10 C19 H19A 109.5
C10 C19 H19B 109.5
H19A C19 H19B 109.5
C10 C19 H19C 109.5
H19A C19 H19C 109.5
H19B C19 H19C 109.5
C22 C20 C21 111.1(2)
C22 C20 C17 103.0(2)
C21 C20 C17 111.1(2)
C22 C20 H20A 110.5
C21 C20 H20A 110.5
C17 C20 H20A 110.5
C20 C21 H21A 109.5
C20 C21 H21B 109.5
H21A C21 H21B 109.5
C20 C21 H21C 109.5
H21A C21 H21C 109.5
H21B C21 H21C 109.5
O22' C22 C23 118.3(2)
O22' C22 C20 109.8(2)
C23 C22 C20 131.9(3)
C22 O22' C16 111.8(2)
C22 C23 C23' 120.5(3)
C22 C23 C24 117.3(3)
C23' C23 C24 122.2(2)
O23" C23' C23 123.5(2)
O23" C23' C23" 118.0(3)
C23 C23' C23" 118.5(3)
C23' C23" H23A 109.5
C23' C23" H23B 109.5
H23A C23" H23B 109.5
C23' C23" H23C 109.5
H23A C23" H23C 109.5
H23B C23" H23C 109.5
C25 C24 C23 116.9(2)
C25 C24 H24A 108.1
C23 C24 H24A 108.1
C25 C24 H24B 108.1
C23 C24 H24B 108.1
H24A C24 H24B 107.3
C26A C25 H25A 111.5
C26B C25 H25B 93.1
C24 C25 C26A 108.7(6)
C27 C25 C26A 102.1(6)
C26B C25 C24 124.7(6)
C26B C25 C27 123.3(6)
C24 C25 C27 111.1(3)
C24 C25 H25A 111.5
C27 C25 H25A 111.5
C24 C25 H25B 93.1
C27 C25 H25B 93.1
O26A C26A C25 115.4(8)
O26A C26A H26A 108.4
O26A C26A H26B 108.4
C25 C26A H26A 108.4
C25 C26A H26B 108.4
H26A C26A H26B 107.5
C26A O26A H26E 109.5
C25 C26B H26C 113.2
C25 C26B H26D 113.2
H26C C26B H26D 110.5
C26B O26B H26F 109.5
C25 C26B O26B 92.8(8)
O26B C26B H26C 113.1
O26B C26B H26D 113.2
C25 C27 H27A 109.5
C25 C27 H27B 109.5
C25 C27 H27C 109.5
H27A C27 H27B 109.5
H27A C27 H27C 109.5
H27B C27 H27C 109.5

loop_
_geom_bond_atom_site_label_1
_geom_bond_atom_site_label_2
_geom_bond_distance
C1 C2 1.517(4)
C1 C10 1.539(4)
C1 H1A 0.9700
C1 H1B 0.9700
C2 C3 1.518(4)
C2 H2A 0.9700
C2 H2B 0.9700
C3 O3' 1.436(3)
C3 C4 1.512(4)
C3 H3A 0.9800
O3' H3' 0.9770
C4 C5 1.540(4)
C4 H4A 0.9700
C4 H4B 0.9700
C5 C6 1.528(5)
C5 C10 1.551(4)
C5 H5A 0.9800
C6 C7 1.534(4)
C6 H6A 0.9700
C6 H6B 0.9700
C7 C8 1.531(4)
C7 H7A 0.9700
C7 H7B 0.9700
C8 C14 1.522(4)
C8 C9 1.543(4)
C8 H8A 0.9800
C9 C11 1.535(4)
C9 C10 1.557(3)
C9 H9A 0.9800
C10 C19 1.546(4)
C11 C12 1.534(4)
C11 H11A 0.9700
C11 H11B 0.9700
C12 C13 1.530(4)
C12 H12A 0.9700
C12 H12B 0.9700
C13 C14 1.538(3)
C13 C17 1.544(4)
C13 C18 1.548(3)
C14 C15 1.521(4)
C14 H14A 0.9800
C15 C16 1.529(4)
C15 H15A 0.9700
C15 H15B 0.9700
C16 O22' 1.455(3)
C16 C17 1.536(4)
C16 H16A 0.9800
C17 C20 1.540(3)
C17 H17A 0.9800
C18 H18A 0.9600
C18 H18B 0.9600
C18 H18C 0.9600
C19 H19A 0.9600
C19 H19B 0.9600
C19 H19C 0.9600
C20 C22 1.507(4)
C20 C21 1.539(4)
C20 H20A 0.9800
C21 H21A 0.9600
C21 H21B 0.9600
C21 H21C 0.9600
C22 O22' 1.352(3)
C22 C23 1.353(3)
C23 C23' 1.456(4)
C23 C24 1.513(4)
C23' O23" 1.230(3)
C23' C23" 1.516(4)
C23" H23A 0.9600
C23" H23B 0.9600
C23" H23C 0.9600
C24 C25 1.509(6)
C24 H24A 0.9700
C24 H24B 0.9700
C25 C26A 1.597(7)
C25 C26B 1.329(11)
C25 H25A 0.9599
C25 H25B 0.9599
C25 C27 1.531(6)
C26A O26A 1.428(15)
C26A H26A 0.9700
C26A H26B 0.9700
O26A H26E 0.8200
C26B O26B 1.536(18)
C26B H26C 0.9700
C26B H26D 0.9700
O26B H26F 0.8200
C27 H27A 0.9600
C27 H27B 0.9600
C27 H27C 0.9600

loop_
_geom_hbond_atom_site_label_D
_geom_hbond_atom_site_label_H
_geom_hbond_atom_site_label_A
_geom_hbond_site_symmetry_A
_geom_hbond_distance_DH
_geom_hbond_distance_HA
_geom_hbond_distance_DA
_geom_hbond_angle_DHA
_geom_hbond_publ_flag
O3' H3' O23" 1_554 0.98 1.89 2.841(3) 162.7 yes
O26A H26E O3' 1_566 0.82 2.20 2.951(6) 152.8 yes
O26B H26F O3' 1_566 0.82 2.24 2.919(16) 140.0 yes

loop_
_geom_torsion_atom_site_label_1
_geom_torsion_atom_site_label_2
_geom_torsion_atom_site_label_3
_geom_torsion_atom_site_label_4
_geom_torsion
_geom_torsion_publ_flag
C10 C1 C2 C3 56.9(3) ?
C1 C2 C3 O3' 70.4(3) ?
C1 C2 C3 C4 -52.4(3) ?
O3' C3 C4 C5 -67.8(3) ?
C2 C3 C4 C5 51.9(3) ?
C3 C4 C5 C6 -179.7(2) ?
C3 C4 C5 C10 -53.5(3) ?
C4 C5 C6 C7 70.7(3) ?
C10 C5 C6 C7 -55.8(3) ?
C5 C6 C7 C8 54.0(3) ?
C6 C7 C8 C14 -173.6(2) ?
C6 C7 C8 C9 -52.3(3) ?
C14 C8 C9 C11 -53.3(3) ?
C7 C8 C9 C11 -176.6(2) ?
C14 C8 C9 C10 176.6(2) ?
C7 C8 C9 C10 53.3(3) ?
C2 C1 C10 C19 -172.6(2) ?
C2 C1 C10 C5 -54.8(3) ?
C2 C1 C10 C9 65.9(3) ?
C6 C5 C10 C1 177.4(2) ?
C4 C5 C10 C1 51.7(3) ?
C6 C5 C10 C19 -67.0(3) ?
C4 C5 C10 C19 167.4(2) ?
C6 C5 C10 C9 54.8(3) ?
C4 C5 C10 C9 -70.9(3) ?
C11 C9 C10 C1 58.2(3) ?
C8 C9 C10 C1 -173.4(2) ?
C11 C9 C10 C19 -61.0(3) ?
C8 C9 C10 C19 67.4(3) ?
C11 C9 C10 C5 177.7(2) ?
C8 C9 C10 C5 -53.9(2) ?
C8 C9 C11 C12 52.6(3) ?
C10 C9 C11 C12 -178.2(2) ?
C9 C11 C12 C13 -53.4(3) ?
C11 C12 C13 C14 53.4(3) ?
C11 C12 C13 C17 163.7(2) ?
C11 C12 C13 C18 -68.9(3) ?
C7 C8 C14 C15 -51.6(3) ?
C9 C8 C14 C15 -175.1(2) ?
C7 C8 C14 C13 -177.1(2) ?
C9 C8 C14 C13 59.5(2) ?
C12 C13 C14 C15 167.2(2) ?
C17 C13 C14 C15 46.6(2) ?
C18 C13 C14 C15 -72.1(3) ?
C12 C13 C14 C8 -59.3(3) ?
C17 C13 C14 C8 -179.86(19) ?
C18 C13 C14 C8 61.4(3) ?
C8 C14 C15 C16 -168.6(2) ?
C13 C14 C15 C16 -38.0(3) ?
C14 C15 C16 O22' 129.1(2) ?
C14 C15 C16 C17 14.4(3) ?
O22' C16 C17 C20 22.5(2) ?
C15 C16 C17 C20 141.2(2) ?
O22' C16 C17 C13 -104.4(2) ?
C15 C16 C17 C13 14.3(2) ?
C12 C13 C17 C16 -151.2(2) ?
C14 C13 C17 C16 -36.6(2) ?
C18 C13 C17 C16 82.4(2) ?
C12 C13 C17 C20 93.7(3) ?
C14 C13 C17 C20 -151.8(2) ?
C18 C13 C17 C20 -32.7(3) ?
C16 C17 C20 C22 -25.8(2) ?
C13 C17 C20 C22 90.0(3) ?
C16 C17 C20 C21 93.3(3) ?
C13 C17 C20 C21 -150.9(2) ?
C21 C20 C22 O22' -98.0(3) ?
C17 C20 C22 O22' 21.0(3) ?
C21 C20 C22 C23 84.6(4) ?
C17 C20 C22 C23 -156.4(3) ?
C23 C22 O22' C16 170.9(2) ?
C20 C22 O22' C16 -7.0(3) ?
C15 C16 O22' C22 -126.5(2) ?
C17 C16 O22' C22 -10.3(3) ?
C20 C22 C23 C23' -3.5(4) yes
C20 C22 C23 C24 175.4(3) yes
O22' C22 C23 C23' 179.3(2) yes
O22' C22 C23 C24 -1.8(4) yes
C22 C23 C23' O23" -12.3(4) ?
C24 C23 C23' O23" 168.8(3) ?
C22 C23 C23' C23" 167.7(3) ?
C24 C23 C23' C23" -11.2(4) ?
C22 C23 C24 C25 79.4(4) ?
C23' C23 C24 C25 -101.7(4) ?
C23 C24 C25 C26B 22.1(8) ?
C23 C24 C25 C27 -168.3(3) ?
C23 C24 C25 C26A 80.1(7) ?
C26B C25 C26A O26A 50.6(11) ?
C24 C25 C26A O26A -69.2(12) ?
C27 C25 C26A O26A 173.3(9) ?
C24 C25 C26B O26B 85.8(11) ?
C27 C25 C26B O26B -82.5(11) ?
C26A C25 C26B O26B -2.6(12) ?
